data_7006694
loop_
_publ_author_name
'Brethon, Anne'
'Hubert-Pfalzgraf, Liliane G'
'Daran, Jean-Claude'

_publ_section_title
;
 Interplay between lead carboxylate and Ti or Zr isopropoxides in
 solution routes to perovskites: synthesis, molecular structures and
 reactivity of single source non-oxo Pb-Zr and Pb-Ti
 carboxylatoalkoxides supported by 2-ethylhexanoate ligands.
;
_journal_issue 1
_journal_name_full 'Dalton transactions (Cambridge, England : 2003)'
_journal_page_first 250
_journal_page_last 257
_journal_paper_doi 10.1039/b513142c
_journal_year 2006
_chemical_compound_source 'synthesis as described'
_chemical_formula_moiety 'C40 H84 O12 Pb Ti2'
_chemical_formula_sum 'C40 H84 O12 Pb Ti2'
_chemical_formula_weight 1060.06
_chemical_name_systematic
;
?
;
_space_group_IT_number 2
_symmetry_cell_setting triclinic
_symmetry_Int_Tables_number 2
_symmetry_space_group_name_Hall '-P 1'
_symmetry_space_group_name_H-M 'P -1'
_atom_sites_solution_hydrogens geom
_atom_sites_solution_primary direct
_atom_sites_solution_secondary difmap
_audit_creation_method SHELXL-97
_cell_angle_alpha 91.624(4)
_cell_angle_beta 96.393(4)
_cell_angle_gamma 109.728(5)
_cell_formula_units_Z 2
_cell_length_a 11.3722(6)
_cell_length_b 12.4435(6)
_cell_length_c 19.3035(10)
_cell_measurement_reflns_used 7814
_cell_measurement_temperature 180(2)
_cell_measurement_theta_max 30.4
_cell_measurement_theta_min 3.7
_cell_volume 2549.0(2)
_computing_cell_refinement
;
CrysAlis RED, Oxford Diffraction Ltd.,
Version 1.170.32 (release 06.06.2003 CrysAlis170 VC++)
(compiled Jun 6 2003,13:53:32)
;
_computing_data_collection
;
CrysAlis CCD, Oxford Diffraction Ltd.,
Version 1.170.32 (release 06.06.2003 CrysAlis170 VC++)
(compiled Jun 6 2003,13:53:32)
;
_computing_data_reduction
;
CrysAlis RED, Oxford Diffraction Ltd.,
Version 1.170.32 (release 06.06.2003 CrysAlis170 VC++)
(compiled Jun 6 2003,13:53:32)
;
_computing_molecular_graphics 'Ortep-3 for Windows (Farrugia, 1997)'
_computing_publication_material 'WinGX publication routines (Farrugia, 1999)'
_computing_structure_refinement 'SHELXL-97 (Sheldrick, 1997)'
_computing_structure_solution 'SIR-97 (Altomare et al., 1997)'
_diffrn_ambient_temperature 180(2)
_diffrn_measured_fraction_theta_full 0.769
_diffrn_measured_fraction_theta_max 0.769
_diffrn_measurement_device_type 'Oxford-Diffraction Xcalibur'
_diffrn_measurement_method \w-\f
_diffrn_radiation_monochromator graphite
_diffrn_radiation_source 'fine-focus sealed tube'
_diffrn_radiation_wavelength 0.70930
_diffrn_reflns_av_R_equivalents 0.0848
_diffrn_reflns_av_sigmaI/netI 0.0459
_diffrn_reflns_limit_h_max 13
_diffrn_reflns_limit_h_min -12
_diffrn_reflns_limit_k_max 14
_diffrn_reflns_limit_k_min -14
_diffrn_reflns_limit_l_max 22
_diffrn_reflns_limit_l_min -18
_diffrn_reflns_number 9557
_diffrn_reflns_theta_full 24.66
_diffrn_reflns_theta_max 24.66
_diffrn_reflns_theta_min 3.71
_diffrn_standards_decay_% 0.1
_diffrn_standards_interval_count 0
_diffrn_standards_interval_time 0
_diffrn_standards_number 0
_exptl_absorpt_coefficient_mu 3.650
_exptl_absorpt_correction_T_max 0.1223
_exptl_absorpt_correction_T_min 0.0564
_exptl_absorpt_correction_type multi-scan
_exptl_absorpt_process_details
;
[c.f. r.h. blessing, acta cryst. (1995), a51, 33-38]
;
_exptl_crystal_colour colorless
_exptl_crystal_density_diffrn 1.350
_exptl_crystal_density_method 'not measured'
_exptl_crystal_description prism
_exptl_crystal_F_000 1050
_exptl_crystal_size_max 0.70
_exptl_crystal_size_mid 0.40
_exptl_crystal_size_min 0.16
_refine_diff_density_max 1.189
_refine_diff_density_min -1.070
_refine_diff_density_rms 0.112
_refine_ls_extinction_method none
_refine_ls_goodness_of_fit_ref 1.059
_refine_ls_hydrogen_treatment constr
_refine_ls_matrix_type full
_refine_ls_number_parameters 544
_refine_ls_number_reflns 6680
_refine_ls_number_restraints 480
_refine_ls_restrained_S_all 1.036
_refine_ls_R_factor_all 0.0637
_refine_ls_R_factor_gt 0.0554
_refine_ls_shift/su_max 0.029
_refine_ls_shift/su_mean 0.002
_refine_ls_structure_factor_coef Fsqd
_refine_ls_weighting_details 'calc w==1/[\s^2^(Fo^2^)+(0.1084P)^2^+1.0398P] where P==(Fo^2^+2Fc^2^)/3'
_refine_ls_weighting_scheme calc
_refine_ls_wR_factor_gt 0.1484
_refine_ls_wR_factor_ref 0.1586
_reflns_number_gt 5677
_reflns_number_total 6680
_reflns_threshold_expression >2\s(I)
_cod_data_source_file b513142c.txt
_cod_data_source_block Ab31Re
_cod_database_code 7006694

loop_
_symmetry_equiv_pos_as_xyz
'x, y, z'
'-x, -y, -z'

loop_
_atom_site_label
_atom_site_type_symbol
_atom_site_fract_x
_atom_site_fract_y
_atom_site_fract_z
_atom_site_U_iso_or_equiv
_atom_site_adp_type
_atom_site_occupancy
_atom_site_symmetry_multiplicity
_atom_site_calc_flag
_atom_site_refinement_flags
_atom_site_disorder_assembly
_atom_site_disorder_group
Pb1 Pb 0.43986(2) 0.48921(2) 0.381043(12) 0.04030(15) Uani 1 1 d U . .
Ti1 Ti 0.37071(10) 0.27803(10) 0.23487(7) 0.0322(3) Uani 1 1 d U . .
Ti2 Ti 0.27578(10) 0.49894(9) 0.20850(6) 0.0323(3) Uani 1 1 d U . .
O11 O 0.2465(4) 0.2293(4) 0.1427(3) 0.0397(10) Uani 1 1 d U . .
O12 O 0.4851(4) 0.2346(4) 0.1949(3) 0.0435(11) Uani 1 1 d U . .
O14 O 0.4231(4) 0.4382(4) 0.2020(2) 0.0350(9) Uani 1 1 d U . .
O21 O 0.1841(4) 0.3798(4) 0.1239(3) 0.0400(10) Uani 1 1 d U . .
O22 O 0.1288(4) 0.5180(4) 0.2207(2) 0.0397(10) Uani 1 1 d U . .
O23 O 0.3238(4) 0.6055(4) 0.1475(2) 0.0384(10) Uani 1 1 d U . .
O24 O 0.2511(4) 0.3621(4) 0.2711(3) 0.0353(9) Uani 1 1 d U . .
O31 O 0.4786(4) 0.3390(4) 0.3244(3) 0.0418(10) Uani 1 1 d U . .
O32 O 0.3766(4) 0.5949(4) 0.2913(2) 0.0368(10) Uani 1 1 d U . .
O33 O 0.6463(5) 0.6164(5) 0.3747(3) 0.0570(14) Uani 1 1 d U . .
O34 O 0.6463(6) 0.5786(7) 0.4853(4) 0.0745(19) Uani 1 1 d U . .
C20 C 0.3491(8) 0.6619(7) 0.0850(4) 0.0525(17) Uani 1 1 d U . .
H20 H 0.4303 0.6603 0.0734 0.063 Uiso 1 1 calc R . .
C21 C 0.2495(9) 0.6014(7) 0.0257(5) 0.059(2) Uani 1 1 d U . .
H21A H 0.2461 0.5236 0.0193 0.088 Uiso 1 1 calc R . .
H21B H 0.2694 0.6394 -0.0163 0.088 Uiso 1 1 calc R . .
H21C H 0.1693 0.6026 0.0361 0.088 Uiso 1 1 calc R . .
C112 C 0.1868(6) 0.2835(6) 0.1058(4) 0.0422(15) Uani 1 1 d U A .
C114 C 0.2106(10) 0.2284(11) -0.0156(6) 0.080(3) Uani 1 1 d U A .
H11A H 0.2561 0.3084 -0.0214 0.096 Uiso 1 1 calc R . .
H11B H 0.2715 0.1960 0.0052 0.096 Uiso 1 1 calc R . .
C115 C 0.1602(9) 0.1708(9) -0.0851(6) 0.070(3) Uani 1 1 d U . .
H11C H 0.1120 0.2125 -0.1096 0.084 Uiso 1 1 calc R . .
H11D H 0.1022 0.0949 -0.0796 0.084 Uiso 1 1 calc R . .
C116 C 0.2557(12) 0.1589(12) -0.1307(7) 0.098(4) Uani 1 1 d U . .
H11E H 0.3150 0.2344 -0.1359 0.117 Uiso 1 1 calc R . .
H11F H 0.3024 0.1150 -0.1073 0.117 Uiso 1 1 calc R . .
C117 C 0.2001(11) 0.1029(12) -0.2008(7) 0.098(4) Uani 1 1 d U . .
H11G H 0.1272 0.0371 -0.1968 0.147 Uiso 1 1 calc R . .
H11H H 0.2609 0.0793 -0.2218 0.147 Uiso 1 1 calc R . .
H11I H 0.1759 0.1557 -0.2294 0.147 Uiso 1 1 calc R . .
C113 C 0.1178(7) 0.2235(7) 0.0362(4) 0.0559(19) Uani 1 1 d DU . .
C118 C -0.0041(11) 0.2400(12) 0.0141(7) 0.056(3) Uani 0.59 1 d PDU A 1
H11J H -0.0345 0.2082 -0.0336 0.068 Uiso 0.59 1 calc PR A 1
H11K H 0.0095 0.3213 0.0150 0.068 Uiso 0.59 1 calc PR A 1
C11A C -0.0020(14) 0.1392(15) 0.0435(13) 0.073(5) Uani 0.41 1 d PDU A 2
H11L H 0.0111 0.0906 0.0798 0.087 Uiso 0.41 1 calc PR A 2
H11M H -0.0321 0.0914 0.0001 0.087 Uiso 0.41 1 calc PR A 2
C119 C -0.1044(9) 0.1836(10) 0.0609(6) 0.082(3) Uani 1 1 d DU . .
H11N H -0.1812 0.1963 0.0444 0.123 Uiso 0.59 1 calc PR A 1
H11O H -0.0758 0.2161 0.1080 0.123 Uiso 0.59 1 calc PR A 1
H11P H -0.1194 0.1028 0.0596 0.123 Uiso 0.59 1 calc PR A 1
H11Q H -0.1186 0.1688 0.1083 0.123 Uiso 0.41 1 d PR A 2
H11R H -0.1812 0.1464 0.0303 0.123 Uiso 0.41 1 d PR A 2
H11S H -0.0774 0.2645 0.0560 0.123 Uiso 0.41 1 d PR A 2
C121 C 0.5215(11) 0.1451(10) 0.1711(6) 0.081(3) Uani 1 1 d U . .
H121 H 0.4686 0.0779 0.1922 0.098 Uiso 1 1 calc R . .
C122 C 0.4831(13) 0.1189(10) 0.0951(6) 0.094(4) Uani 1 1 d U . .
H12A H 0.3946 0.1056 0.0846 0.141 Uiso 1 1 calc R . .
H12B H 0.5002 0.0517 0.0807 0.141 Uiso 1 1 calc R . .
H12C H 0.5295 0.1823 0.0706 0.141 Uiso 1 1 calc R . .
C123 C 0.6480(16) 0.1553(18) 0.1979(10) 0.161(8) Uani 1 1 d U . .
H12D H 0.7049 0.1976 0.1672 0.241 Uiso 1 1 calc R . .
H12E H 0.6539 0.0804 0.2010 0.241 Uiso 1 1 calc R . .
H12F H 0.6697 0.1947 0.2435 0.241 Uiso 1 1 calc R . .
O13 O 0.2837(4) 0.1435(4) 0.2662(3) 0.0453(11) Uani 1 1 d DU B .
C131 C 0.1944(13) 0.0333(8) 0.2605(8) 0.099(4) Uani 1 1 d DU . .
C13A C 0.172(4) -0.031(2) 0.1950(15) 0.107(12) Uani 0.53 1 d PDU B 1
H13A H 0.1451 0.0098 0.1586 0.161 Uiso 0.53 1 calc PR B 1
H13B H 0.1073 -0.1041 0.1969 0.161 Uiso 0.53 1 calc PR B 1
H13C H 0.2480 -0.0426 0.1853 0.161 Uiso 0.53 1 calc PR B 1
C13C C 0.238(3) -0.0198(19) 0.3214(16) 0.137(12) Uani 0.53 1 d PDU B 1
H13D H 0.2533 0.0303 0.3627 0.205 Uiso 0.53 1 calc PR B 1
H13E H 0.3141 -0.0326 0.3136 0.205 Uiso 0.53 1 calc PR B 1
H13F H 0.1741 -0.0915 0.3274 0.205 Uiso 0.53 1 calc PR B 1
C13B C 0.203(5) -0.046(3) 0.2074(16) 0.089(12) Uani 0.47 1 d PDU B 2
H13G H 0.2299 -0.0065 0.1670 0.134 Uiso 0.47 1 calc PR B 2
H13H H 0.1216 -0.1043 0.1948 0.134 Uiso 0.47 1 calc PR B 2
H13I H 0.2623 -0.0814 0.2250 0.134 Uiso 0.47 1 calc PR B 2
C13D C 0.151(4) -0.014(2) 0.3242(16) 0.118(12) Uani 0.47 1 d PDU B 2
H13J H 0.1435 0.0449 0.3545 0.177 Uiso 0.47 1 calc PR B 2
H13K H 0.2107 -0.0452 0.3470 0.177 Uiso 0.47 1 calc PR B 2
H13L H 0.0707 -0.0738 0.3134 0.177 Uiso 0.47 1 calc PR B 2
C141 C 0.5301(6) 0.5018(7) 0.1700(4) 0.0488(17) Uani 1 1 d U . .
H141 H 0.5288 0.5801 0.1688 0.059 Uiso 1 1 calc R . .
C142 C 0.6508(7) 0.5101(9) 0.2114(6) 0.070(3) Uani 1 1 d U . .
H14A H 0.6560 0.5454 0.2570 0.104 Uiso 1 1 calc R . .
H14B H 0.7195 0.5555 0.1883 0.104 Uiso 1 1 calc R . .
H14C H 0.6551 0.4349 0.2157 0.104 Uiso 1 1 calc R . .
C143 C 0.5141(7) 0.4566(7) 0.0941(4) 0.0490(17) Uani 1 1 d U . .
H14D H 0.5053 0.3770 0.0923 0.073 Uiso 1 1 calc R . .
H14E H 0.5867 0.4988 0.0728 0.073 Uiso 1 1 calc R . .
H14F H 0.4403 0.4655 0.0694 0.073 Uiso 1 1 calc R . .
C221 C 0.0532(8) 0.5795(8) 0.1921(5) 0.057(2) Uani 1 1 d U . .
H221 H 0.1077 0.6419 0.1682 0.068 Uiso 1 1 calc R . .
C222 C 0.0052(8) 0.6336(8) 0.2468(6) 0.066(3) Uani 1 1 d U . .
H22A H -0.0379 0.5766 0.2763 0.099 Uiso 1 1 calc R . .
H22B H -0.0520 0.6681 0.2250 0.099 Uiso 1 1 calc R . .
H22C H 0.0746 0.6913 0.2743 0.099 Uiso 1 1 calc R . .
C223 C -0.0476(8) 0.5055(9) 0.1375(5) 0.066(2) Uani 1 1 d U . .
H22D H -0.0103 0.4722 0.1045 0.099 Uiso 1 1 calc R . .
H22E H -0.0906 0.5509 0.1138 0.099 Uiso 1 1 calc R . .
H22F H -0.1066 0.4457 0.1593 0.099 Uiso 1 1 calc R . .
C241 C 0.1426(6) 0.3018(7) 0.3057(4) 0.0434(16) Uani 1 1 d U . .
H241 H 0.1642 0.2447 0.3334 0.052 Uiso 1 1 calc R . .
C242 C 0.0309(7) 0.2393(7) 0.2534(5) 0.0519(18) Uani 1 1 d U . .
H24A H 0.0148 0.2918 0.2213 0.078 Uiso 1 1 calc R . .
H24B H -0.0415 0.2066 0.2771 0.078 Uiso 1 1 calc R . .
H24C H 0.0476 0.1796 0.2282 0.078 Uiso 1 1 calc R . .
C243 C 0.1107(7) 0.3820(7) 0.3556(4) 0.0524(18) Uani 1 1 d U . .
H24D H 0.1825 0.4190 0.3897 0.079 Uiso 1 1 calc R . .
H24E H 0.0410 0.3388 0.3787 0.079 Uiso 1 1 calc R . .
H24F H 0.0887 0.4387 0.3297 0.079 Uiso 1 1 calc R . .
C311 C 0.5433(9) 0.2722(8) 0.3622(5) 0.066(2) Uani 1 1 d U . .
H311 H 0.5287 0.2014 0.3337 0.079 Uiso 1 1 calc R . .
C321 C 0.3863(8) 0.7142(6) 0.3033(5) 0.0502(18) Uani 1 1 d U . .
H321 H 0.3192 0.7282 0.2724 0.060 Uiso 1 1 calc R . .
C322 C 0.5110(8) 0.7887(7) 0.2849(5) 0.060(2) Uani 1 1 d U . .
H32A H 0.5773 0.7742 0.3141 0.090 Uiso 1 1 calc R . .
H32B H 0.5189 0.8676 0.2921 0.090 Uiso 1 1 calc R . .
H32C H 0.5167 0.7719 0.2368 0.090 Uiso 1 1 calc R . .
C323 C 0.3678(11) 0.7339(9) 0.3786(6) 0.072(3) Uani 1 1 d U . .
H32D H 0.2879 0.6814 0.3874 0.109 Uiso 1 1 calc R . .
H32E H 0.3697 0.8110 0.3867 0.109 Uiso 1 1 calc R . .
H32F H 0.4340 0.7219 0.4092 0.109 Uiso 1 1 calc R . .
C331 C 0.6979(7) 0.6287(7) 0.4375(5) 0.0483(17) Uani 1 1 d U . .
C332 C 0.8385(8) 0.7066(9) 0.4509(6) 0.070(2) Uani 1 1 d U . .
H332 H 0.8524 0.7253 0.5015 0.084 Uiso 1 1 calc R . .
C333 C 0.8619(12) 0.8152(11) 0.4229(9) 0.103(3) Uani 1 1 d U . .
H33A H 0.8416 0.8028 0.3725 0.123 Uiso 1 1 calc R . .
H33B H 0.9515 0.8578 0.4328 0.123 Uiso 1 1 calc R . .
C334 C 0.7923(13) 0.8888(10) 0.4483(8) 0.104(4) Uani 1 1 d U . .
H33C H 0.8188 0.9105 0.4977 0.125 Uiso 1 1 calc R . .
H33D H 0.7025 0.8464 0.4418 0.125 Uiso 1 1 calc R . .
C335 C 0.820(2) 0.9944(14) 0.4077(12) 0.162(8) Uani 1 1 d U . .
H33E H 0.9079 1.0410 0.4191 0.194 Uiso 1 1 calc R . .
H33F H 0.8046 0.9719 0.3581 0.194 Uiso 1 1 calc R . .
C336 C 0.745(3) 1.0598(17) 0.4225(18) 0.249(15) Uani 1 1 d U . .
H33G H 0.7521 1.1170 0.3894 0.374 Uiso 1 1 calc R . .
H33H H 0.7722 1.0962 0.4688 0.374 Uiso 1 1 calc R . .
H33I H 0.6582 1.0106 0.4195 0.374 Uiso 1 1 calc R . .
C337 C 0.9178(8) 0.6278(11) 0.4414(6) 0.085(3) Uani 1 1 d U . .
H33J H 0.8879 0.5630 0.4695 0.102 Uiso 1 1 calc R . .
H33K H 0.9006 0.5982 0.3929 0.102 Uiso 1 1 calc R . .
C338 C 1.0541(10) 0.6785(13) 0.4594(8) 0.104(4) Uani 1 1 d U . .
H33L H 1.0861 0.7424 0.4317 0.157 Uiso 1 1 calc R . .
H33M H 1.0923 0.6224 0.4502 0.157 Uiso 1 1 calc R . .
H33N H 1.0736 0.7042 0.5080 0.157 Uiso 1 1 calc R . .
C312 C 0.6816(12) 0.3381(11) 0.3722(12) 0.159(7) Uani 1 1 d U . .
H31A H 0.7071 0.3680 0.3289 0.239 Uiso 1 1 calc R . .
H31B H 0.7268 0.2884 0.3872 0.239 Uiso 1 1 calc R . .
H31C H 0.6998 0.4001 0.4070 0.239 Uiso 1 1 calc R . .
C313 C 0.491(2) 0.2405(17) 0.4307(7) 0.152(7) Uani 1 1 d U . .
H31D H 0.5171 0.3075 0.4624 0.228 Uiso 1 1 calc R . .
H31E H 0.5228 0.1843 0.4507 0.228 Uiso 1 1 calc R . .
H31F H 0.4009 0.2097 0.4223 0.228 Uiso 1 1 calc R . .
C22 C 0.3590(10) 0.7863(7) 0.0972(5) 0.067(2) Uani 1 1 d U . .
H22G H 0.2809 0.7893 0.1099 0.100 Uiso 1 1 calc R . .
H22H H 0.3768 0.8248 0.0552 0.100 Uiso 1 1 calc R . .
H22I H 0.4257 0.8231 0.1342 0.100 Uiso 1 1 calc R . .

loop_
_atom_site_aniso_label
_atom_site_aniso_U_11
_atom_site_aniso_U_22
_atom_site_aniso_U_33
_atom_site_aniso_U_23
_atom_site_aniso_U_13
_atom_site_aniso_U_12
Pb1 0.0418(2) 0.0428(2) 0.0366(2) 0.00265(13) 0.00387(12) 0.01518(13)
Ti1 0.0295(6) 0.0286(6) 0.0395(7) 0.0026(5) 0.0061(5) 0.0109(5)
Ti2 0.0342(6) 0.0295(6) 0.0346(6) 0.0033(5) 0.0051(4) 0.0124(5)
O11 0.044(2) 0.030(2) 0.043(3) -0.0016(19) 0.0015(19) 0.0124(19)
O12 0.041(2) 0.041(3) 0.055(3) 0.005(2) 0.012(2) 0.019(2)
O14 0.030(2) 0.031(2) 0.044(3) 0.0068(18) 0.0123(17) 0.0085(17)
O21 0.049(3) 0.035(2) 0.037(3) 0.0000(19) 0.0025(19) 0.019(2)
O22 0.040(2) 0.042(3) 0.042(3) 0.004(2) 0.0075(18) 0.0178(19)
O23 0.045(2) 0.035(2) 0.037(2) 0.0050(18) 0.0058(18) 0.0154(19)
O24 0.032(2) 0.035(2) 0.040(3) 0.0064(18) 0.0104(17) 0.0101(17)
O31 0.043(2) 0.043(3) 0.042(3) 0.007(2) 0.0008(19) 0.019(2)
O32 0.045(2) 0.031(2) 0.038(2) -0.0005(19) 0.0035(18) 0.0177(19)
O33 0.047(3) 0.057(3) 0.060(3) 0.005(3) 0.002(2) 0.009(2)
O34 0.052(3) 0.112(6) 0.050(4) 0.008(4) 0.002(3) 0.017(3)
C20 0.059(4) 0.052(4) 0.050(4) 0.012(3) 0.011(3) 0.022(4)
C21 0.088(6) 0.046(4) 0.042(4) 0.013(3) 0.005(4) 0.022(4)
C112 0.038(3) 0.037(3) 0.046(4) -0.003(3) 0.001(3) 0.007(3)
C114 0.074(6) 0.096(7) 0.058(5) -0.010(5) 0.004(4) 0.015(5)
C115 0.065(5) 0.075(6) 0.063(5) -0.019(5) 0.004(4) 0.018(5)
C116 0.089(7) 0.113(9) 0.081(7) -0.012(7) 0.040(6) 0.015(7)
C117 0.083(7) 0.106(9) 0.090(8) -0.029(7) 0.024(6) 0.011(7)
C113 0.062(4) 0.054(4) 0.044(4) -0.013(4) -0.011(3) 0.017(4)
C118 0.069(6) 0.053(7) 0.048(8) -0.003(6) -0.004(5) 0.025(6)
C11A 0.065(8) 0.052(10) 0.080(13) 0.004(9) -0.018(7) 0.001(6)
C119 0.079(5) 0.090(7) 0.071(7) 0.019(6) 0.010(5) 0.021(5)
C121 0.097(7) 0.080(7) 0.088(7) -0.009(6) 0.023(5) 0.055(6)
C122 0.141(10) 0.075(7) 0.086(7) -0.013(6) 0.037(6) 0.059(7)
C123 0.146(12) 0.25(2) 0.159(14) -0.024(14) 0.007(9) 0.168(15)
O13 0.045(3) 0.034(2) 0.057(3) 0.011(2) 0.011(2) 0.0127(19)
C131 0.130(9) 0.034(4) 0.125(9) 0.020(5) 0.051(8) 0.006(5)
C13A 0.11(2) 0.036(11) 0.134(15) -0.005(11) -0.025(16) -0.013(14)
C13C 0.22(3) 0.046(11) 0.117(17) 0.032(11) 0.037(19) 0.001(18)
C13B 0.12(3) 0.051(12) 0.087(16) 0.006(11) 0.015(17) 0.009(13)
C13D 0.16(3) 0.050(13) 0.15(2) 0.024(13) 0.10(2) 0.008(16)
C141 0.035(3) 0.055(4) 0.048(4) 0.011(3) 0.018(3) -0.001(3)
C142 0.040(4) 0.080(6) 0.083(7) 0.001(5) 0.011(4) 0.013(4)
C143 0.056(4) 0.051(4) 0.046(4) 0.006(3) 0.023(3) 0.020(4)
C221 0.063(5) 0.056(5) 0.061(5) 0.006(4) 0.001(4) 0.037(4)
C222 0.052(5) 0.062(5) 0.084(7) -0.020(5) 0.003(4) 0.023(4)
C223 0.065(5) 0.084(6) 0.060(5) -0.010(4) -0.003(4) 0.047(5)
C241 0.034(3) 0.053(4) 0.047(4) 0.014(3) 0.018(3) 0.015(3)
C242 0.040(4) 0.047(4) 0.065(5) 0.014(4) 0.018(3) 0.006(3)
C243 0.053(4) 0.067(5) 0.047(4) 0.017(4) 0.023(3) 0.028(4)
C311 0.085(5) 0.054(5) 0.066(5) -0.007(4) -0.020(4) 0.045(4)
C321 0.070(5) 0.027(3) 0.054(5) -0.007(3) -0.003(4) 0.022(3)
C322 0.059(5) 0.038(4) 0.070(6) 0.005(4) -0.010(4) 0.004(3)
C323 0.100(7) 0.064(6) 0.061(6) -0.017(5) 0.006(5) 0.041(5)
C331 0.042(3) 0.050(4) 0.060(5) 0.002(3) 0.007(3) 0.024(3)
C332 0.040(4) 0.074(5) 0.088(7) -0.004(5) 0.002(4) 0.011(4)
C333 0.083(7) 0.088(6) 0.110(10) 0.012(7) 0.013(6) -0.007(5)
C334 0.107(8) 0.059(6) 0.127(11) 0.007(6) -0.029(7) 0.016(5)
C335 0.193(17) 0.086(9) 0.161(17) 0.026(9) -0.040(14) 0.007(9)
C336 0.30(3) 0.098(13) 0.34(4) 0.017(18) -0.10(2) 0.093(16)
C337 0.050(4) 0.112(7) 0.082(7) -0.020(6) 0.018(4) 0.014(5)
C338 0.064(5) 0.142(12) 0.116(11) -0.003(9) 0.013(6) 0.047(7)
C312 0.085(6) 0.074(8) 0.30(2) 0.000(10) -0.097(9) 0.036(6)
C313 0.289(17) 0.211(17) 0.049(7) 0.030(8) 0.034(9) 0.203(15)
C22 0.093(7) 0.035(4) 0.062(6) 0.015(4) 0.006(5) 0.009(4)

loop_
_atom_type_symbol
_atom_type_description
_atom_type_scat_dispersion_real
_atom_type_scat_dispersion_imag
_atom_type_scat_source
C C 0.0033 0.0016 'International Tables Vol C Tables 4.2.6.8 and 6.1.1.4'
H H 0.0000 0.0000 'International Tables Vol C Tables 4.2.6.8 and 6.1.1.4'
O O 0.0106 0.0060 'International Tables Vol C Tables 4.2.6.8 and 6.1.1.4'
Ti Ti 0.2776 0.4457 'International Tables Vol C Tables 4.2.6.8 and 6.1.1.4'
Pb Pb -3.3944 10.1111 'International Tables Vol C Tables 4.2.6.8 and 6.1.1.4'

loop_
_geom_angle_atom_site_label_1
_geom_angle_atom_site_label_2
_geom_angle_atom_site_label_3
_geom_angle
_geom_angle_site_symmetry_1
_geom_angle_site_symmetry_3
_geom_angle_publ_flag
O31 Pb1 O33 92.15(19) . . ?
O31 Pb1 O32 106.48(16) . . ?
O33 Pb1 O32 85.22(18) . . ?
O31 Pb1 O34 104.18(19) . . ?
O33 Pb1 O34 49.5(2) . . ?
O32 Pb1 O34 125.4(2) . . ?
O31 Pb1 O34 109.9(2) . 2_666 ?
O33 Pb1 O34 121.23(19) . 2_666 ?
O32 Pb1 O34 133.15(18) . 2_666 ?
O34 Pb1 O34 72.1(2) . 2_666 ?
O13 Ti1 O12 98.8(2) . . ?
O13 Ti1 O31 95.1(2) . . ?
O12 Ti1 O31 95.7(2) . . ?
O13 Ti1 O14 163.8(2) . . ?
O12 Ti1 O14 96.4(2) . . ?
O31 Ti1 O14 89.2(2) . . ?
O13 Ti1 O11 87.6(2) . . ?
O12 Ti1 O11 90.5(2) . . ?
O31 Ti1 O11 172.76(19) . . ?
O14 Ti1 O11 86.49(19) . . ?
O13 Ti1 O24 93.3(2) . . ?
O12 Ti1 O24 167.8(2) . . ?
O31 Ti1 O24 85.24(19) . . ?
O14 Ti1 O24 71.46(18) . . ?
O11 Ti1 O24 87.88(19) . . ?
O13 Ti1 Ti2 127.19(16) . . ?
O12 Ti1 Ti2 130.44(18) . . ?
O31 Ti1 Ti2 97.29(14) . . ?
O14 Ti1 Ti2 36.60(12) . . ?
O11 Ti1 Ti2 75.81(13) . . ?
O24 Ti1 Ti2 37.60(14) . . ?
O23 Ti2 O22 97.2(2) . . ?
O23 Ti2 O32 96.1(2) . . ?
O22 Ti2 O32 96.9(2) . . ?
O23 Ti2 O14 95.3(2) . . ?
O22 Ti2 O14 166.2(2) . . ?
O32 Ti2 O14 87.29(18) . . ?
O23 Ti2 O24 166.9(2) . . ?
O22 Ti2 O24 95.4(2) . . ?
O32 Ti2 O24 86.0(2) . . ?
O14 Ti2 O24 71.75(18) . . ?
O23 Ti2 O21 88.4(2) . . ?
O22 Ti2 O21 90.1(2) . . ?
O32 Ti2 O21 171.14(19) . . ?
O14 Ti2 O21 84.70(18) . . ?
O24 Ti2 O21 87.88(19) . . ?
O23 Ti2 Ti1 127.98(15) . . ?
O22 Ti2 Ti1 130.70(16) . . ?
O32 Ti2 Ti1 96.65(13) . . ?
O14 Ti2 Ti1 35.56(12) . . ?
O24 Ti2 Ti1 38.93(13) . . ?
O21 Ti2 Ti1 74.60(13) . . ?
C112 O11 Ti1 131.6(4) . . ?
C121 O12 Ti1 147.8(6) . . ?
C141 O14 Ti1 131.1(4) . . ?
C141 O14 Ti2 120.6(4) . . ?
Ti1 O14 Ti2 107.84(19) . . ?
C112 O21 Ti2 133.5(4) . . ?
C221 O22 Ti2 138.5(5) . . ?
C20 O23 Ti2 163.3(5) . . ?
C241 O24 Ti2 128.9(4) . . ?
C241 O24 Ti1 121.9(4) . . ?
Ti2 O24 Ti1 103.5(2) . . ?
C311 O31 Ti1 121.1(5) . . ?
C311 O31 Pb1 120.9(5) . . ?
Ti1 O31 Pb1 114.8(2) . . ?
C321 O32 Ti2 122.1(4) . . ?
C321 O32 Pb1 122.7(4) . . ?
Ti2 O32 Pb1 113.8(2) . . ?
C331 O33 Pb1 103.0(5) . . ?
C331 O34 Pb1 83.3(5) . . ?
O23 C20 C21 110.6(7) . . ?
O23 C20 C22 109.2(7) . . ?
C21 C20 C22 111.7(7) . . ?
O21 C112 O11 124.3(6) . . ?
O21 C112 C113 120.1(7) . . ?
O11 C112 C113 115.6(6) . . ?
C115 C114 C113 117.7(8) . . ?
C114 C115 C116 116.4(9) . . ?
C117 C116 C115 114.1(10) . . ?
C11A C113 C118 57.1(10) . . ?
C11A C113 C112 111.9(11) . . ?
C118 C113 C112 115.4(8) . . ?
C11A C113 C114 131.3(11) . . ?
C118 C113 C114 121.1(9) . . ?
C112 C113 C114 110.4(7) . . ?
C113 C118 C119 112.7(10) . . ?
C113 C11A C119 116.6(13) . . ?
C11A C119 C118 54.7(10) . . ?
O12 C121 C123 113.7(10) . . ?
O12 C121 C122 110.8(9) . . ?
C123 C121 C122 117.6(11) . . ?
C131 O13 Ti1 155.2(8) . . ?
O13 C131 C13A 117.0(17) . . ?
O13 C131 C13B 117.4(18) . . ?
C13A C131 C13B 20(3) . . ?
O13 C131 C13D 117.0(17) . . ?
C13A C131 C13D 125(2) . . ?
C13B C131 C13D 116.3(18) . . ?
O13 C131 C13C 102.9(14) . . ?
C13A C131 C13C 115(2) . . ?
C13B C131 C13C 97(3) . . ?
C13D C131 C13C 40.5(19) . . ?
O14 C141 C142 112.8(7) . . ?
O14 C141 C143 109.6(6) . . ?
C142 C141 C143 115.0(7) . . ?
O22 C221 C222 112.3(8) . . ?
O22 C221 C223 110.2(7) . . ?
C222 C221 C223 113.9(7) . . ?
O24 C241 C242 111.0(6) . . ?
O24 C241 C243 111.8(6) . . ?
C242 C241 C243 110.8(6) . . ?
O31 C311 C312 108.9(9) . . ?
O31 C311 C313 110.5(9) . . ?
C312 C311 C313 112.6(13) . . ?
O32 C321 C322 108.2(7) . . ?
O32 C321 C323 108.4(7) . . ?
C322 C321 C323 113.6(7) . . ?
O34 C331 O33 124.1(7) . . ?
O34 C331 C332 119.8(8) . . ?
O33 C331 C332 115.9(8) . . ?
C333 C332 C331 113.3(9) . . ?
C333 C332 C337 124.5(10) . . ?
C331 C332 C337 106.7(8) . . ?
C332 C333 C334 117.1(12) . . ?
C333 C334 C335 109.1(17) . . ?
C336 C335 C334 112(2) . . ?
C338 C337 C332 117.3(10) . . ?

loop_
_geom_bond_atom_site_label_1
_geom_bond_atom_site_label_2
_geom_bond_distance
_geom_bond_site_symmetry_2
_geom_bond_publ_flag
Pb1 O31 2.331(5) . ?
Pb1 O33 2.366(5) . ?
Pb1 O32 2.395(5) . ?
Pb1 O34 2.803(6) . ?
Pb1 O34 2.909(7) 2_666 ?
Ti1 O13 1.795(5) . ?
Ti1 O12 1.804(5) . ?
Ti1 O31 1.973(5) . ?
Ti1 O14 2.021(5) . ?
Ti1 O11 2.081(5) . ?
Ti1 O24 2.137(5) . ?
Ti1 Ti2 3.3077(15) . ?
Ti2 O23 1.785(5) . ?
Ti2 O22 1.806(5) . ?
Ti2 O32 1.963(5) . ?
Ti2 O14 2.072(4) . ?
Ti2 O24 2.075(5) . ?
Ti2 O21 2.096(5) . ?
O11 C112 1.285(9) . ?
O12 C121 1.396(10) . ?
O14 C141 1.425(8) . ?
O21 C112 1.250(8) . ?
O22 C221 1.411(9) . ?
O23 C20 1.422(10) . ?
O24 C241 1.456(8) . ?
O31 C311 1.446(9) . ?
O32 C321 1.461(8) . ?
O33 C331 1.267(10) . ?
O34 C331 1.222(11) . ?
C20 C21 1.499(12) . ?
C20 C22 1.523(12) . ?
C112 C113 1.515(10) . ?
C114 C115 1.463(14) . ?
C114 C113 1.520(14) . ?
C115 C116 1.513(14) . ?
C116 C117 1.474(17) . ?
C113 C11A 1.436(15) . ?
C113 C118 1.486(12) . ?
C118 C119 1.529(14) . ?
C11A C119 1.512(16) . ?
C121 C123 1.435(17) . ?
C121 C122 1.479(16) . ?
O13 C131 1.397(11) . ?
C131 C13A 1.43(2) . ?
C131 C13B 1.44(2) . ?
C131 C13D 1.44(3) . ?
C131 C13C 1.48(3) . ?
C141 C142 1.479(11) . ?
C141 C143 1.523(11) . ?
C221 C222 1.482(12) . ?
C221 C223 1.495(12) . ?
C241 C242 1.498(11) . ?
C241 C243 1.523(11) . ?
C311 C312 1.495(16) . ?
C311 C313 1.517(19) . ?
C321 C322 1.496(13) . ?
C321 C323 1.516(14) . ?
C331 C332 1.553(11) . ?
C332 C333 1.421(17) . ?
C332 C337 1.560(14) . ?
C333 C334 1.50(2) . ?
C334 C335 1.51(2) . ?
C335 C336 1.41(3) . ?
C337 C338 1.459(14) . ?
